data_4074516
loop_
_publ_author_name
'Li, Xiaofei'
'Duan, Lili'
'Song, Haibin'
'Ni, Chengbao'
'Cui, Chunming'

_publ_section_title
;
 Facile Generation of Aluminum 1,2-Dihydropyridyl and Hydroxyl Derivatives
 from an Aluminum Cyclopropene Analogue
;
_journal_issue 23
_journal_name_full Organometallics
_journal_page_first 5665
_journal_paper_doi 10.1021/om060722k
_journal_volume 25
_journal_year 2006
_chemical_formula_sum 'C37 H62 Al N2 O Si2'
_chemical_formula_weight 634.05
_chemical_name_systematic
; 
 ? 
;
_space_group_IT_number 14
_symmetry_cell_setting monoclinic
_symmetry_space_group_name_Hall '-P 2yn'
_symmetry_space_group_name_H-M 'P 1 21/n 1'
_atom_sites_solution_hydrogens geom
_atom_sites_solution_primary direct
_atom_sites_solution_secondary difmap
_audit_creation_method SHELXL-97
_cell_angle_alpha 90.00
_cell_angle_beta 102.217(4)
_cell_angle_gamma 90.00
_cell_formula_units_Z 4
_cell_length_a 11.326(4)
_cell_length_b 19.690(7)
_cell_length_c 18.246(6)
_cell_measurement_reflns_used 4497
_cell_measurement_temperature 273(2)
_cell_measurement_theta_max 23.20
_cell_measurement_theta_min 2.36
_cell_volume 3977(2)
_computing_cell_refinement 'Bruker SMART APEX II'
_computing_data_collection 'Bruker SMART APEX II'
_computing_data_reduction 'Bruker SAINT'
_computing_molecular_graphics 'Bruker SHELXTL'
_computing_publication_material 'Bruker SHELXTL'
_computing_structure_refinement 'SHELXL-97 (Sheldrick, 1997)'
_computing_structure_solution 'SHELXS-97 (Sheldrick, 1990)'
_diffrn_ambient_temperature 273(2)
_diffrn_measured_fraction_theta_full 0.997
_diffrn_measured_fraction_theta_max 0.997
_diffrn_measurement_device_type 'APEX II CCD area detector'
_diffrn_measurement_method 'phi and omega scans'
_diffrn_radiation_monochromator graphite
_diffrn_radiation_source 'fine-focus sealed tube'
_diffrn_radiation_type MoK\a
_diffrn_radiation_wavelength 0.71073
_diffrn_reflns_av_R_equivalents 0.0281
_diffrn_reflns_av_sigmaI/netI 0.0347
_diffrn_reflns_limit_h_max 13
_diffrn_reflns_limit_h_min -13
_diffrn_reflns_limit_k_max 23
_diffrn_reflns_limit_k_min -22
_diffrn_reflns_limit_l_max 20
_diffrn_reflns_limit_l_min -21
_diffrn_reflns_number 21342
_diffrn_reflns_theta_full 25.03
_diffrn_reflns_theta_max 25.03
_diffrn_reflns_theta_min 1.95
_exptl_absorpt_coefficient_mu 0.139
_exptl_absorpt_correction_T_max 1.000000
_exptl_absorpt_correction_T_min 0.877341
_exptl_absorpt_correction_type multi-scan
_exptl_absorpt_process_details SADABS
_exptl_crystal_colour COLORLESS
_exptl_crystal_density_diffrn 1.059
_exptl_crystal_density_meas ?
_exptl_crystal_density_method 'not measured'
_exptl_crystal_description BLOCK
_exptl_crystal_F_000 1388
_exptl_crystal_size_max 0.52
_exptl_crystal_size_mid 0.46
_exptl_crystal_size_min 0.26
_refine_diff_density_max 0.184
_refine_diff_density_min -0.299
_refine_diff_density_rms 0.053
_refine_ls_extinction_method none
_refine_ls_goodness_of_fit_ref 1.031
_refine_ls_hydrogen_treatment constr
_refine_ls_matrix_type full
_refine_ls_number_parameters 404
_refine_ls_number_reflns 7005
_refine_ls_number_restraints 3
_refine_ls_restrained_S_all 1.031
_refine_ls_R_factor_all 0.0671
_refine_ls_R_factor_gt 0.0454
_refine_ls_shift/su_max 0.001
_refine_ls_shift/su_mean 0.000
_refine_ls_structure_factor_coef Fsqd
_refine_ls_weighting_details 'calc w=1/[\s^2^(Fo^2^)+(0.0749P)^2^+0.6999P] where P=(Fo^2^+2Fc^2^)/3'
_refine_ls_weighting_scheme calc
_refine_ls_wR_factor_gt 0.1215
_refine_ls_wR_factor_ref 0.1355
_reflns_number_gt 5046
_reflns_number_total 7005
_reflns_threshold_expression >2sigma(I)
_cod_data_source_file om060722ksi20060809_123103.cif
_cod_data_source_block 50401b
_cod_depositor_comments
;
The following automatic conversions were performed:

'_symmetry_cell_setting' value 'Monoclinic' changed to 'monoclinic'
according to /home/saulius/struct/CIF-dictionaries/cif_core.dic
dictionary named 'cif_core.dic' version 2.4.1 from
2010-06-29.

'_exptl_absorpt_correction_type' value 'MULTI-SCAN'
changed to 'multi-scan' according to
/home/saulius/struct/CIF-dictionaries/cif_core.dic dictionary named
'cif_core.dic' version 2.4.1 from 2010-06-29.

Automatic conversion script
Id: cif_fix_values 1715 2011-07-08 13:25:40Z adriana 

The following automatic conversions were performed:

'_exptl_crystal_density_meas' value 'NONE' was changed to '?' - the
value is perceived as not measured.

Automatic conversion script
Id: cif_fix_values 3008 2015-01-20 13:52:24Z robertas 
;
_cod_original_sg_symbol_H-M P2(1)/n
_cod_database_code 4074516

loop_
_symmetry_equiv_pos_as_xyz
'x, y, z'
'-x+1/2, y+1/2, -z+1/2'
'-x, -y, -z'
'x-1/2, -y-1/2, z-1/2'

loop_
_atom_site_label
_atom_site_type_symbol
_atom_site_fract_x
_atom_site_fract_y
_atom_site_fract_z
_atom_site_U_iso_or_equiv
_atom_site_adp_type
_atom_site_occupancy
_atom_site_symmetry_multiplicity
_atom_site_calc_flag
_atom_site_refinement_flags
Al1 Al 0.99795(5) 0.01447(3) 0.28658(3) 0.03533(16) Uani 1 1 d .
Si1 Si 0.77645(6) -0.02418(4) 0.04215(3) 0.0593(2) Uani 1 1 d .
Si2 Si 0.70494(5) 0.03843(3) 0.23018(3) 0.04888(18) Uani 1 1 d .
O1 O 0.96650(13) 0.01055(8) 0.37375(8) 0.0547(4) Uani 1 1 d D
H1A' H 1.0231 -0.0025 0.4093 0.082 Uiso 1 1 d RD
H1B' H 0.8942 0.0011 0.3762 0.082 Uiso 1 1 d RD
N1 N 1.11088(13) -0.05567(8) 0.27889(8) 0.0387(4) Uani 1 1 d .
N2 N 1.10208(13) 0.08917(8) 0.27499(9) 0.0392(4) Uani 1 1 d .
C1 C 1.0018(3) -0.22656(16) 0.1585(2) 0.1134(13) Uani 1 1 d .
H1A H 1.0860 -0.2208 0.1586 0.170 Uiso 1 1 calc R
H1B H 0.9555 -0.2225 0.1081 0.170 Uiso 1 1 calc R
H1C H 0.9890 -0.2707 0.1779 0.170 Uiso 1 1 calc R
C2 C 0.8270(3) -0.18001(18) 0.2076(3) 0.1396(18) Uani 1 1 d .
H2A H 0.8127 -0.2245 0.2253 0.209 Uiso 1 1 calc R
H2B H 0.7806 -0.1742 0.1575 0.209 Uiso 1 1 calc R
H2C H 0.8033 -0.1464 0.2398 0.209 Uiso 1 1 calc R
C3 C 0.9619(2) -0.17189(13) 0.20773(18) 0.0819(9) Uani 1 1 d .
H3 H 0.9735 -0.1275 0.1861 0.098 Uiso 1 1 calc R
C4 C 1.0361(2) -0.17361(11) 0.28687(15) 0.0624(6) Uani 1 1 d .
C5 C 1.0351(3) -0.23198(13) 0.3298(2) 0.0819(9) Uani 1 1 d .
H5 H 0.9876 -0.2686 0.3093 0.098 Uiso 1 1 calc R
C6 C 1.1019(3) -0.23660(16) 0.4007(2) 0.0965(11) Uani 1 1 d .
H6 H 1.0991 -0.2761 0.4283 0.116 Uiso 1 1 calc R
C7 C 1.1737(3) -0.18325(17) 0.43207(16) 0.0854(9) Uani 1 1 d .
H7 H 1.2198 -0.1874 0.4805 0.102 Uiso 1 1 calc R
C8 C 1.1784(2) -0.12303(12) 0.39234(13) 0.0582(6) Uani 1 1 d .
C9 C 1.2584(2) -0.06495(14) 0.42826(13) 0.0666(7) Uani 1 1 d .
H9 H 1.2339 -0.0245 0.3975 0.080 Uiso 1 1 calc R
C10 C 1.2450(4) -0.0482(2) 0.50710(16) 0.1216(14) Uani 1 1 d .
H10A H 1.1618 -0.0387 0.5069 0.182 Uiso 1 1 calc R
H10B H 1.2933 -0.0091 0.5250 0.182 Uiso 1 1 calc R
H10C H 1.2715 -0.0861 0.5395 0.182 Uiso 1 1 calc R
C11 C 1.3916(3) -0.0781(2) 0.4279(2) 0.1201(14) Uani 1 1 d .
H11A H 1.4379 -0.0380 0.4442 0.180 Uiso 1 1 calc R
H11B H 1.3995 -0.0895 0.3780 0.180 Uiso 1 1 calc R
H11C H 1.4209 -0.1150 0.4611 0.180 Uiso 1 1 calc R
C12 C 1.10866(18) -0.11903(10) 0.31955(12) 0.0466(5) Uani 1 1 d .
C13 C 1.20198(17) -0.04644(11) 0.24356(11) 0.0426(5) Uani 1 1 d .
C14 C 1.2735(2) -0.10604(12) 0.22603(14) 0.0617(6) Uani 1 1 d .
H14A H 1.2906 -0.1359 0.2685 0.093 Uiso 1 1 calc R
H14B H 1.3479 -0.0904 0.2148 0.093 Uiso 1 1 calc R
H14C H 1.2277 -0.1300 0.1836 0.093 Uiso 1 1 calc R
C15 C 1.23575(18) 0.01762(11) 0.22354(11) 0.0471(5) Uani 1 1 d .
H15 H 1.2907 0.0185 0.1922 0.057 Uiso 1 1 calc R
C16 C 1.19792(17) 0.08091(10) 0.24438(11) 0.0436(5) Uani 1 1 d .
C17 C 1.2745(2) 0.14054(13) 0.23246(16) 0.0689(7) Uani 1 1 d .
H17A H 1.2505 0.1798 0.2568 0.103 Uiso 1 1 calc R
H17B H 1.2641 0.1493 0.1797 0.103 Uiso 1 1 calc R
H17C H 1.3579 0.1306 0.2532 0.103 Uiso 1 1 calc R
C18 C 1.07147(17) 0.15720(10) 0.29633(12) 0.0439(5) Uani 1 1 d .
C19 C 1.01017(19) 0.20236(11) 0.24132(13) 0.0513(5) Uani 1 1 d .
C20 C 0.9777(2) 0.18670(12) 0.15814(13) 0.0644(6) Uani 1 1 d .
H20 H 1.0054 0.1406 0.1506 0.077 Uiso 1 1 calc R
C21 C 1.0406(3) 0.23596(16) 0.11305(17) 0.0946(10) Uani 1 1 d .
H21A H 1.0110 0.2812 0.1172 0.142 Uiso 1 1 calc R
H21B H 1.0236 0.2225 0.0613 0.142 Uiso 1 1 calc R
H21C H 1.1262 0.2349 0.1325 0.142 Uiso 1 1 calc R
C22 C 0.8422(3) 0.18984(15) 0.12677(17) 0.0890(9) Uani 1 1 d .
H22A H 0.8025 0.1559 0.1506 0.133 Uiso 1 1 calc R
H22B H 0.8261 0.1817 0.0737 0.133 Uiso 1 1 calc R
H22C H 0.8125 0.2339 0.1362 0.133 Uiso 1 1 calc R
C23 C 0.9801(2) 0.26610(12) 0.26477(16) 0.0662(7) Uani 1 1 d .
H23 H 0.9393 0.2967 0.2295 0.079 Uiso 1 1 calc R
C24 C 1.0096(3) 0.28479(13) 0.33902(17) 0.0760(8) Uani 1 1 d .
H24 H 0.9890 0.3278 0.3534 0.091 Uiso 1 1 calc R
C25 C 1.0688(2) 0.24063(13) 0.39159(15) 0.0719(7) Uani 1 1 d .
H25 H 1.0879 0.2540 0.4416 0.086 Uiso 1 1 calc R
C26 C 1.10151(19) 0.17584(11) 0.37236(12) 0.0535(5) Uani 1 1 d .
C27 C 1.1722(2) 0.13038(13) 0.43251(13) 0.0619(6) Uani 1 1 d .
H27 H 1.1639 0.0837 0.4135 0.074 Uiso 1 1 calc R
C28 C 1.1254(3) 0.13210(18) 0.50471(16) 0.1011(10) Uani 1 1 d .
H28A H 1.1397 0.1762 0.5273 0.152 Uiso 1 1 calc R
H28B H 1.1667 0.0984 0.5387 0.152 Uiso 1 1 calc R
H28C H 1.0403 0.1228 0.4937 0.152 Uiso 1 1 calc R
C29 C 1.3063(3) 0.1486(2) 0.4481(2) 0.1205(13) Uani 1 1 d .
H29A H 1.3389 0.1374 0.4052 0.181 Uiso 1 1 calc R
H29B H 1.3484 0.1234 0.4908 0.181 Uiso 1 1 calc R
H29C H 1.3159 0.1963 0.4582 0.181 Uiso 1 1 calc R
C30 C 0.85124(16) 0.01474(9) 0.20481(10) 0.0386(4) Uani 1 1 d .
C31 C 0.87129(18) -0.00404(10) 0.13716(11) 0.0451(5) Uani 1 1 d .
H31 H 0.9533 -0.0080 0.1379 0.054 Uiso 1 1 calc R
C32 C 0.8746(3) -0.07740(19) -0.00538(17) 0.1032(11) Uani 1 1 d .
H32A H 0.8309 -0.0894 -0.0547 0.155 Uiso 1 1 calc R
H32B H 0.8977 -0.1179 0.0233 0.155 Uiso 1 1 calc R
H32C H 0.9456 -0.0522 -0.0092 0.155 Uiso 1 1 calc R
C33 C 0.6403(3) -0.07612(17) 0.04671(17) 0.0902(9) Uani 1 1 d .
H33A H 0.5969 -0.0551 0.0805 0.135 Uiso 1 1 calc R
H33B H 0.6650 -0.1209 0.0643 0.135 Uiso 1 1 calc R
H33C H 0.5891 -0.0790 -0.0024 0.135 Uiso 1 1 calc R
C34 C 0.7302(3) 0.05254(16) -0.01645(15) 0.0851(9) Uani 1 1 d .
H34A H 0.8008 0.0777 -0.0213 0.128 Uiso 1 1 calc R
H34B H 0.6795 0.0806 0.0070 0.128 Uiso 1 1 calc R
H34C H 0.6866 0.0390 -0.0652 0.128 Uiso 1 1 calc R
C35 C 0.5788(2) 0.06732(17) 0.15185(15) 0.0816(8) Uani 1 1 d .
H35A H 0.5436 0.0287 0.1233 0.122 Uiso 1 1 calc R
H35B H 0.6101 0.0980 0.1198 0.122 Uiso 1 1 calc R
H35C H 0.5182 0.0900 0.1725 0.122 Uiso 1 1 calc R
C36 C 0.7340(2) 0.11189(13) 0.29652(14) 0.0670(7) Uani 1 1 d .
H36A H 0.6615 0.1226 0.3135 0.100 Uiso 1 1 calc R
H36B H 0.7584 0.1506 0.2714 0.100 Uiso 1 1 calc R
H36C H 0.7969 0.1002 0.3387 0.100 Uiso 1 1 calc R
C37 C 0.6478(3) -0.03325(15) 0.27947(18) 0.0822(8) Uani 1 1 d .
H37A H 0.6223 -0.0697 0.2447 0.123 Uiso 1 1 calc R
H37B H 0.5805 -0.0181 0.2996 0.123 Uiso 1 1 calc R
H37C H 0.7110 -0.0490 0.3196 0.123 Uiso 1 1 calc R

loop_
_atom_site_aniso_label
_atom_site_aniso_U_11
_atom_site_aniso_U_22
_atom_site_aniso_U_33
_atom_site_aniso_U_23
_atom_site_aniso_U_13
_atom_site_aniso_U_12
Al1 0.0323(3) 0.0344(3) 0.0387(3) -0.0002(2) 0.0061(2) 0.0003(2)
Si1 0.0622(4) 0.0704(5) 0.0423(3) -0.0076(3) 0.0045(3) -0.0015(3)
Si2 0.0382(3) 0.0558(4) 0.0528(4) 0.0003(3) 0.0100(2) 0.0069(3)
O1 0.0509(8) 0.0678(10) 0.0473(8) 0.0064(7) 0.0148(7) 0.0062(7)
N1 0.0361(8) 0.0364(9) 0.0432(9) 0.0014(7) 0.0078(7) 0.0015(7)
N2 0.0393(8) 0.0362(9) 0.0423(9) -0.0039(7) 0.0090(7) -0.0026(7)
C1 0.137(3) 0.064(2) 0.118(3) -0.0196(18) -0.022(2) 0.0080(19)
C2 0.0599(18) 0.073(2) 0.265(5) 0.007(3) -0.014(2) -0.0052(16)
C3 0.0620(15) 0.0424(15) 0.125(2) 0.0008(15) -0.0172(15) -0.0006(12)
C4 0.0537(13) 0.0377(13) 0.0998(19) 0.0079(12) 0.0257(13) 0.0079(10)
C5 0.0843(19) 0.0429(15) 0.127(3) 0.0246(16) 0.0423(18) 0.0075(13)
C6 0.129(3) 0.0556(19) 0.123(3) 0.0358(19) 0.068(2) 0.0216(19)
C7 0.110(2) 0.083(2) 0.0696(18) 0.0287(16) 0.0335(16) 0.0378(19)
C8 0.0653(14) 0.0594(15) 0.0550(14) 0.0139(11) 0.0244(11) 0.0225(12)
C9 0.0741(16) 0.0756(17) 0.0455(13) 0.0006(12) 0.0026(11) 0.0258(14)
C10 0.184(4) 0.127(3) 0.0546(18) -0.0058(18) 0.027(2) 0.032(3)
C11 0.0696(19) 0.140(3) 0.139(3) -0.060(3) -0.0042(19) 0.015(2)
C12 0.0442(11) 0.0397(12) 0.0598(13) 0.0100(10) 0.0198(10) 0.0124(9)
C13 0.0399(10) 0.0471(12) 0.0411(11) -0.0032(9) 0.0090(8) 0.0051(9)
C14 0.0638(14) 0.0553(15) 0.0739(16) 0.0022(12) 0.0326(12) 0.0119(11)
C15 0.0453(11) 0.0511(13) 0.0505(12) -0.0005(10) 0.0225(9) -0.0012(9)
C16 0.0406(10) 0.0436(12) 0.0479(12) -0.0014(9) 0.0121(9) -0.0056(9)
C17 0.0598(14) 0.0578(16) 0.0978(19) -0.0049(13) 0.0364(13) -0.0156(12)
C18 0.0403(10) 0.0345(11) 0.0584(13) -0.0072(9) 0.0137(9) -0.0067(8)
C19 0.0516(12) 0.0364(12) 0.0678(14) 0.0002(10) 0.0166(10) -0.0042(9)
C20 0.0862(17) 0.0408(13) 0.0646(15) 0.0087(11) 0.0127(13) 0.0011(12)
C21 0.123(3) 0.081(2) 0.088(2) 0.0211(17) 0.0403(18) -0.0036(19)
C22 0.098(2) 0.0728(19) 0.0837(19) 0.0222(16) -0.0085(16) -0.0101(16)
C23 0.0695(15) 0.0404(13) 0.0900(19) 0.0021(12) 0.0198(13) 0.0037(11)
C24 0.0916(19) 0.0436(15) 0.098(2) -0.0177(14) 0.0317(16) 0.0058(14)
C25 0.0817(18) 0.0601(17) 0.0746(17) -0.0263(14) 0.0183(14) -0.0008(14)
C26 0.0505(12) 0.0489(13) 0.0612(14) -0.0142(10) 0.0124(10) -0.0063(10)
C27 0.0607(14) 0.0669(16) 0.0533(14) -0.0159(12) 0.0011(11) -0.0028(12)
C28 0.134(3) 0.107(3) 0.0646(18) -0.0067(17) 0.0269(18) 0.011(2)
C29 0.0655(19) 0.151(4) 0.129(3) 0.021(3) -0.0149(18) -0.011(2)
C30 0.0360(9) 0.0352(10) 0.0431(11) 0.0009(8) 0.0053(8) -0.0007(8)
C31 0.0377(10) 0.0482(12) 0.0487(12) 0.0003(9) 0.0076(9) -0.0013(9)
C32 0.121(3) 0.119(3) 0.0723(19) -0.0297(18) 0.0254(18) 0.019(2)
C33 0.0813(19) 0.093(2) 0.083(2) -0.0055(16) -0.0111(15) -0.0229(17)
C34 0.098(2) 0.098(2) 0.0539(15) 0.0089(15) 0.0044(14) -0.0009(17)
C35 0.0498(14) 0.110(2) 0.0797(18) -0.0038(16) 0.0021(13) 0.0245(15)
C36 0.0746(16) 0.0664(17) 0.0624(15) -0.0039(12) 0.0197(12) 0.0199(13)
C37 0.0727(17) 0.079(2) 0.105(2) 0.0042(16) 0.0424(16) -0.0114(14)

loop_
_atom_type_symbol
_atom_type_description
_atom_type_scat_dispersion_real
_atom_type_scat_dispersion_imag
_atom_type_scat_source
C C 0.0033 0.0016 'International Tables Vol C Tables 4.2.6.8 and 6.1.1.4'
H H 0.0000 0.0000 'International Tables Vol C Tables 4.2.6.8 and 6.1.1.4'
N N 0.0061 0.0033 'International Tables Vol C Tables 4.2.6.8 and 6.1.1.4'
O O 0.0106 0.0060 'International Tables Vol C Tables 4.2.6.8 and 6.1.1.4'
Al Al 0.0645 0.0514 'International Tables Vol C Tables 4.2.6.8 and 6.1.1.4'
Si Si 0.0817 0.0704 'International Tables Vol C Tables 4.2.6.8 and 6.1.1.4'

loop_
_geom_angle_atom_site_label_1
_geom_angle_atom_site_label_2
_geom_angle_atom_site_label_3
_geom_angle
O1 Al1 N1 108.17(7)
O1 Al1 N2 113.03(7)
N1 Al1 N2 96.27(7)
O1 Al1 C30 113.25(8)
N1 Al1 C30 114.48(8)
N2 Al1 C30 110.51(8)
C34 Si1 C33 109.63(14)
C34 Si1 C32 108.13(15)
C33 Si1 C32 106.95(16)
C34 Si1 C31 113.28(12)
C33 Si1 C31 113.01(11)
C32 Si1 C31 105.46(12)
C37 Si2 C36 107.76(13)
C37 Si2 C30 110.32(11)
C36 Si2 C30 108.03(10)
C37 Si2 C35 108.06(14)
C36 Si2 C35 105.00(13)
C30 Si2 C35 117.20(11)
Al1 O1 H1A' 117.0
Al1 O1 H1B' 116.9
H1A' O1 H1B' 118.3
C13 N1 C12 117.39(15)
C13 N1 Al1 122.27(13)
C12 N1 Al1 119.95(12)
C16 N2 C18 119.05(16)
C16 N2 Al1 121.70(13)
C18 N2 Al1 119.16(12)
C3 C1 H1A 109.5
C3 C1 H1B 109.5
H1A C1 H1B 109.5
C3 C1 H1C 109.5
H1A C1 H1C 109.5
H1B C1 H1C 109.5
C3 C2 H2A 109.5
C3 C2 H2B 109.5
H2A C2 H2B 109.5
C3 C2 H2C 109.5
H2A C2 H2C 109.5
H2B C2 H2C 109.5
C4 C3 C1 111.8(2)
C4 C3 C2 110.6(3)
C1 C3 C2 110.1(3)
C4 C3 H3 108.1
C1 C3 H3 108.1
C2 C3 H3 108.1
C5 C4 C12 117.8(3)
C5 C4 C3 119.2(3)
C12 C4 C3 123.1(2)
C6 C5 C4 121.5(3)
C6 C5 H5 119.2
C4 C5 H5 119.2
C5 C6 C7 120.4(3)
C5 C6 H6 119.8
C7 C6 H6 119.8
C6 C7 C8 121.1(3)
C6 C7 H7 119.5
C8 C7 H7 119.5
C12 C8 C7 117.7(3)
C12 C8 C9 122.3(2)
C7 C8 C9 120.0(2)
C10 C9 C8 113.8(3)
C10 C9 C11 109.7(3)
C8 C9 C11 111.6(2)
C10 C9 H9 107.1
C8 C9 H9 107.1
C11 C9 H9 107.1
C9 C10 H10A 109.5
C9 C10 H10B 109.5
H10A C10 H10B 109.5
C9 C10 H10C 109.5
H10A C10 H10C 109.5
H10B C10 H10C 109.5
C9 C11 H11A 109.5
C9 C11 H11B 109.5
H11A C11 H11B 109.5
C9 C11 H11C 109.5
H11A C11 H11C 109.5
H11B C11 H11C 109.5
C8 C12 C4 121.5(2)
C8 C12 N1 117.77(19)
C4 C12 N1 120.71(19)
N1 C13 C15 122.18(18)
N1 C13 C14 120.17(19)
C15 C13 C14 117.63(18)
C13 C14 H14A 109.5
C13 C14 H14B 109.5
H14A C14 H14B 109.5
C13 C14 H14C 109.5
H14A C14 H14C 109.5
H14B C14 H14C 109.5
C13 C15 C16 128.40(18)
C13 C15 H15 115.8
C16 C15 H15 115.8
N2 C16 C15 123.20(18)
N2 C16 C17 120.80(19)
C15 C16 C17 115.98(18)
C16 C17 H17A 109.5
C16 C17 H17B 109.5
H17A C17 H17B 109.5
C16 C17 H17C 109.5
H17A C17 H17C 109.5
H17B C17 H17C 109.5
C26 C18 C19 121.22(19)
C26 C18 N2 118.83(18)
C19 C18 N2 119.93(18)
C23 C19 C18 117.8(2)
C23 C19 C20 117.9(2)
C18 C19 C20 124.30(19)
C19 C20 C22 112.3(2)
C19 C20 C21 111.4(2)
C22 C20 C21 108.5(2)
C19 C20 H20 108.2
C22 C20 H20 108.2
C21 C20 H20 108.2
C20 C21 H21A 109.5
C20 C21 H21B 109.5
H21A C21 H21B 109.5
C20 C21 H21C 109.5
H21A C21 H21C 109.5
H21B C21 H21C 109.5
C20 C22 H22A 109.5
C20 C22 H22B 109.5
H22A C22 H22B 109.5
C20 C22 H22C 109.5
H22A C22 H22C 109.5
H22B C22 H22C 109.5
C24 C23 C19 121.3(2)
C24 C23 H23 119.3
C19 C23 H23 119.3
C25 C24 C23 120.3(2)
C25 C24 H24 119.9
C23 C24 H24 119.9
C24 C25 C26 121.6(2)
C24 C25 H25 119.2
C26 C25 H25 119.2
C25 C26 C18 117.8(2)
C25 C26 C27 119.2(2)
C18 C26 C27 122.9(2)
C26 C27 C28 112.8(2)
C26 C27 C29 110.5(2)
C28 C27 C29 110.4(3)
C26 C27 H27 107.6
C28 C27 H27 107.6
C29 C27 H27 107.6
C27 C28 H28A 109.5
C27 C28 H28B 109.5
H28A C28 H28B 109.5
C27 C28 H28C 109.5
H28A C28 H28C 109.5
H28B C28 H28C 109.5
C27 C29 H29A 109.5
C27 C29 H29B 109.5
H29A C29 H29B 109.5
C27 C29 H29C 109.5
H29A C29 H29C 109.5
H29B C29 H29C 109.5
C31 C30 Si2 128.47(15)
C31 C30 Al1 114.19(14)
Si2 C30 Al1 117.32(10)
C30 C31 Si1 136.56(16)
C30 C31 H31 111.7
Si1 C31 H31 111.7
Si1 C32 H32A 109.5
Si1 C32 H32B 109.5
H32A C32 H32B 109.5
Si1 C32 H32C 109.5
H32A C32 H32C 109.5
H32B C32 H32C 109.5
Si1 C33 H33A 109.5
Si1 C33 H33B 109.5
H33A C33 H33B 109.5
Si1 C33 H33C 109.5
H33A C33 H33C 109.5
H33B C33 H33C 109.5
Si1 C34 H34A 109.5
Si1 C34 H34B 109.5
H34A C34 H34B 109.5
Si1 C34 H34C 109.5
H34A C34 H34C 109.5
H34B C34 H34C 109.5
Si2 C35 H35A 109.5
Si2 C35 H35B 109.5
H35A C35 H35B 109.5
Si2 C35 H35C 109.5
H35A C35 H35C 109.5
H35B C35 H35C 109.5
Si2 C36 H36A 109.5
Si2 C36 H36B 109.5
H36A C36 H36B 109.5
Si2 C36 H36C 109.5
H36A C36 H36C 109.5
H36B C36 H36C 109.5
Si2 C37 H37A 109.5
Si2 C37 H37B 109.5
H37A C37 H37B 109.5
Si2 C37 H37C 109.5
H37A C37 H37C 109.5
H37B C37 H37C 109.5

loop_
_geom_bond_atom_site_label_1
_geom_bond_atom_site_label_2
_geom_bond_distance
Al1 O1 1.7036(15)
Al1 N1 1.9075(16)
Al1 N2 1.9249(17)
Al1 C30 1.9845(19)
Si1 C34 1.861(3)
Si1 C33 1.866(3)
Si1 C32 1.869(3)
Si1 C31 1.878(2)
Si2 C37 1.862(3)
Si2 C36 1.870(3)
Si2 C30 1.871(2)
Si2 C35 1.883(2)
O1 H1A' 0.8491
O1 H1B' 0.8504
N1 C13 1.340(2)
N1 C12 1.455(3)
N2 C16 1.332(2)
N2 C18 1.457(2)
C1 C3 1.531(4)
C1 H1A 0.9600
C1 H1B 0.9600
C1 H1C 0.9600
C2 C3 1.536(4)
C2 H2A 0.9600
C2 H2B 0.9600
C2 H2C 0.9600
C3 C4 1.510(4)
C3 H3 0.9800
C4 C5 1.392(3)
C4 C12 1.406(3)
C5 C6 1.356(5)
C5 H5 0.9300
C6 C7 1.377(5)
C6 H6 0.9300
C7 C8 1.397(4)
C7 H7 0.9300
C8 C12 1.396(3)
C8 C9 1.518(4)
C9 C10 1.514(4)
C9 C11 1.532(4)
C9 H9 0.9800
C10 H10A 0.9600
C10 H10B 0.9600
C10 H10C 0.9600
C11 H11A 0.9600
C11 H11B 0.9600
C11 H11C 0.9600
C13 C15 1.389(3)
C13 C14 1.498(3)
C14 H14A 0.9600
C14 H14B 0.9600
C14 H14C 0.9600
C15 C16 1.396(3)
C15 H15 0.9300
C16 C17 1.503(3)
C17 H17A 0.9600
C17 H17B 0.9600
C17 H17C 0.9600
C18 C26 1.405(3)
C18 C19 1.409(3)
C19 C23 1.391(3)
C19 C20 1.516(3)
C20 C22 1.522(4)
C20 C21 1.540(4)
C20 H20 0.9800
C21 H21A 0.9600
C21 H21B 0.9600
C21 H21C 0.9600
C22 H22A 0.9600
C22 H22B 0.9600
C22 H22C 0.9600
C23 C24 1.375(4)
C23 H23 0.9300
C24 C25 1.361(4)
C24 H24 0.9300
C25 C26 1.394(3)
C25 H25 0.9300
C26 C27 1.508(3)
C27 C28 1.521(4)
C27 C29 1.527(4)
C27 H27 0.9800
C28 H28A 0.9600
C28 H28B 0.9600
C28 H28C 0.9600
C29 H29A 0.9600
C29 H29B 0.9600
C29 H29C 0.9600
C30 C31 1.353(3)
C31 H31 0.9300
C32 H32A 0.9600
C32 H32B 0.9600
C32 H32C 0.9600
C33 H33A 0.9600
C33 H33B 0.9600
C33 H33C 0.9600
C34 H34A 0.9600
C34 H34B 0.9600
C34 H34C 0.9600
C35 H35A 0.9600
C35 H35B 0.9600
C35 H35C 0.9600
C36 H36A 0.9600
C36 H36B 0.9600
C36 H36C 0.9600
C37 H37A 0.9600
C37 H37B 0.9600
C37 H37C 0.9600

loop_
_geom_torsion_atom_site_label_1
_geom_torsion_atom_site_label_2
_geom_torsion_atom_site_label_3
_geom_torsion_atom_site_label_4
_geom_torsion
O1 Al1 N1 C13 -140.89(15)
N2 Al1 N1 C13 -24.13(16)
C30 Al1 N1 C13 91.80(16)
O1 Al1 N1 C12 31.71(16)
N2 Al1 N1 C12 148.47(14)
C30 Al1 N1 C12 -95.60(16)
O1 Al1 N2 C16 132.65(15)
N1 Al1 N2 C16 19.85(16)
C30 Al1 N2 C16 -99.25(16)
O1 Al1 N2 C18 -50.89(15)
N1 Al1 N2 C18 -163.69(14)
C30 Al1 N2 C18 77.21(15)
C1 C3 C4 C5 -61.0(3)
C2 C3 C4 C5 62.1(3)
C1 C3 C4 C12 118.0(3)
C2 C3 C4 C12 -119.0(3)
C12 C4 C5 C6 -0.2(4)
C3 C4 C5 C6 178.8(3)
C4 C5 C6 C7 -0.5(5)
C5 C6 C7 C8 0.9(5)
C6 C7 C8 C12 -0.5(4)
C6 C7 C8 C9 180.0(2)
C12 C8 C9 C10 132.8(3)
C7 C8 C9 C10 -47.8(3)
C12 C8 C9 C11 -102.3(3)
C7 C8 C9 C11 77.2(3)
C7 C8 C12 C4 -0.2(3)
C9 C8 C12 C4 179.3(2)
C7 C8 C12 N1 178.31(19)
C9 C8 C12 N1 -2.2(3)
C5 C4 C12 C8 0.5(3)
C3 C4 C12 C8 -178.4(2)
C5 C4 C12 N1 -177.91(19)
C3 C4 C12 N1 3.1(3)
C13 N1 C12 C8 83.6(2)
Al1 N1 C12 C8 -89.36(19)
C13 N1 C12 C4 -97.9(2)
Al1 N1 C12 C4 89.1(2)
C12 N1 C13 C15 -159.39(19)
Al1 N1 C13 C15 13.4(3)
C12 N1 C13 C14 19.0(3)
Al1 N1 C13 C14 -168.20(15)
N1 C13 C15 C16 10.2(3)
C14 C13 C15 C16 -168.3(2)
C18 N2 C16 C15 178.67(18)
Al1 N2 C16 C15 -4.9(3)
C18 N2 C16 C17 0.5(3)
Al1 N2 C16 C17 177.00(16)
C13 C15 C16 N2 -14.9(3)
C13 C15 C16 C17 163.3(2)
C16 N2 C18 C26 -102.3(2)
Al1 N2 C18 C26 81.1(2)
C16 N2 C18 C19 79.2(2)
Al1 N2 C18 C19 -97.31(19)
C26 C18 C19 C23 -0.1(3)
N2 C18 C19 C23 178.33(18)
C26 C18 C19 C20 178.3(2)
N2 C18 C19 C20 -3.3(3)
C23 C19 C20 C22 -61.4(3)
C18 C19 C20 C22 120.3(2)
C23 C19 C20 C21 60.6(3)
C18 C19 C20 C21 -117.8(2)
C18 C19 C23 C24 0.3(3)
C20 C19 C23 C24 -178.1(2)
C19 C23 C24 C25 -0.4(4)
C23 C24 C25 C26 0.1(4)
C24 C25 C26 C18 0.1(4)
C24 C25 C26 C27 177.1(2)
C19 C18 C26 C25 -0.1(3)
N2 C18 C26 C25 -178.55(19)
C19 C18 C26 C27 -177.0(2)
N2 C18 C26 C27 4.6(3)
C25 C26 C27 C28 43.0(3)
C18 C26 C27 C28 -140.1(2)
C25 C26 C27 C29 -81.1(3)
C18 C26 C27 C29 95.7(3)
C37 Si2 C30 C31 102.6(2)
C36 Si2 C30 C31 -139.85(19)
C35 Si2 C30 C31 -21.6(2)
C37 Si2 C30 Al1 -75.89(15)
C36 Si2 C30 Al1 41.67(14)
C35 Si2 C30 Al1 159.92(13)
O1 Al1 C30 C31 -159.73(15)
N1 Al1 C30 C31 -35.07(17)
N2 Al1 C30 C31 72.29(16)
O1 Al1 C30 Si2 18.97(13)
N1 Al1 C30 Si2 143.63(9)
N2 Al1 C30 Si2 -109.01(10)
Si2 C30 C31 Si1 -7.1(3)
Al1 C30 C31 Si1 171.39(15)
C34 Si1 C31 C30 84.0(3)
C33 Si1 C31 C30 -41.4(3)
C32 Si1 C31 C30 -157.9(2)
